data_2241257
loop_
_publ_author_name
'Moriwaki, Ryoji'
'Akitsu, Takashiro'

_publ_section_title
;
 Crystal structure of
 2-{(<i>R</i>)-[1-(4-bromophenyl)ethyl]iminomethyl}-4-(phenyldiazenyl)phenol,
 a chiral photochromic Schiff base
;
_journal_coeditor_code CV5499
_journal_issue 11
_journal_name_full 'Acta Crystallographica Section E'
_journal_page_first o886
_journal_page_last o887
_journal_paper_doi 10.1107/S2056989015019866
_journal_volume 71
_journal_year 2015
_chemical_formula_iupac 'C21 H18 Br N3 O'
_chemical_formula_moiety 'C21 H18 Br N3 O'
_chemical_formula_sum 'C21 H18 Br N3 O'
_chemical_formula_weight 408.29
_chemical_name_systematic
;
2-{(<i>R</i>)-[1-(4-Bromophenyl)ethyl]iminomethyl}-4-(phenyldiazenyl)phenol
;
_space_group_crystal_system orthorhombic
_space_group_IT_number 18
_space_group_name_Hall 'P 2 2ab'
_space_group_name_H-M_alt 'P 21 21 2'
_symmetry_space_group_name_Hall 'P 2 2ab'
_symmetry_space_group_name_H-M 'P 21 21 2'
_atom_sites_solution_hydrogens geom
_atom_sites_solution_primary direct
_atom_sites_solution_secondary difmap
_cell_angle_alpha 90
_cell_angle_beta 90
_cell_angle_gamma 90
_cell_formula_units_Z 4
_cell_length_a 7.271(3)
_cell_length_b 41.901(15)
_cell_length_c 5.952(2)
_cell_measurement_reflns_used 10349
_cell_measurement_temperature 113
_cell_measurement_theta_max 27.69
_cell_measurement_theta_min 2.84
_cell_volume 1813.3(12)
_computing_cell_refinement
;
SAINT (Bruker, 1998)
;
_computing_data_collection
;
APEX2 (Bruker, 1998)
;
_computing_data_reduction
;
SAINT (Bruker, 1998)
;
_computing_molecular_graphics
;
SHELXTL (Sheldrick, 2008)
;
_computing_publication_material
;
SHELXTL (Sheldrick, 2008)
;
_computing_structure_refinement
;
SHELXL2014 (Sheldrick, 2015)
;
_computing_structure_solution
;
SHELXS97 (Sheldrick, 2008)
;
_diffrn_ambient_temperature 113
_diffrn_detector_area_resol_mean 8.333
_diffrn_measured_fraction_theta_full 0.986
_diffrn_measured_fraction_theta_max 0.986
_diffrn_measurement_device_type 'Bruker APEXII CCD'
_diffrn_measurement_method '\f and \w scans'
_diffrn_radiation_type 'Mo K\a'
_diffrn_radiation_wavelength 0.71073
_diffrn_reflns_av_R_equivalents 0.0273
_diffrn_reflns_limit_h_max 9
_diffrn_reflns_limit_h_min -8
_diffrn_reflns_limit_k_max 33
_diffrn_reflns_limit_k_min -54
_diffrn_reflns_limit_l_max 7
_diffrn_reflns_limit_l_min -7
_diffrn_reflns_number 10349
_diffrn_reflns_theta_full 27.69
_diffrn_reflns_theta_max 27.69
_diffrn_reflns_theta_min 2.84
_exptl_absorpt_coefficient_mu 2.282
_exptl_absorpt_correction_T_max 0.8330
_exptl_absorpt_correction_T_min 0.4860
_exptl_absorpt_correction_type empirical
_exptl_absorpt_process_details
;
(SADABS; Sheldrick, 1996)
;
_exptl_crystal_colour orange
_exptl_crystal_density_diffrn 1.496
_exptl_crystal_density_method 'not measured'
_exptl_crystal_description needle
_exptl_crystal_F_000 832
_exptl_crystal_size_max 0.370
_exptl_crystal_size_mid 0.228
_exptl_crystal_size_min 0.083
_refine_diff_density_max 0.574
_refine_diff_density_min -0.399
_refine_ls_abs_structure_details
;
Flack <i>x</i> determined using 1360 quotients [(I+)-(I-)]/[(I+)+(I-)]
(Parsons <i>et al.</i>,  2013)
;
_refine_ls_abs_structure_Flack 0.005(4)
_refine_ls_extinction_method none
_refine_ls_goodness_of_fit_ref 1.012
_refine_ls_hydrogen_treatment constr
_refine_ls_matrix_type full
_refine_ls_number_parameters 237
_refine_ls_number_reflns 4176
_refine_ls_number_restraints 0
_refine_ls_restrained_S_all 1.012
_refine_ls_R_factor_all 0.0307
_refine_ls_R_factor_gt 0.0260
_refine_ls_shift/su_max 0.002
_refine_ls_shift/su_mean 0.000
_refine_ls_structure_factor_coef Fsqd
_refine_ls_weighting_details 'w=1/[\s^2^(Fo^2^)] where P=(Fo^2^+2Fc^2^)/3'
_refine_ls_weighting_scheme calc
_refine_ls_wR_factor_gt 0.0460
_refine_ls_wR_factor_ref 0.0467
_reflns_number_gt 3723
_reflns_number_total 4176
_reflns_threshold_expression 'I > 2\s(I)'
_cod_data_source_file cv5499sup1.cif
_cod_data_source_block I
_cod_original_cell_volume 1813.3(11)
_cod_database_code 2241257

loop_
_space_group_symop_operation_xyz
'x, y, z'
'-x, -y, z'
'-x+1/2, y+1/2, -z'
'x+1/2, -y+1/2, -z'

loop_
_atom_site_type_symbol
_atom_site_label
_atom_site_fract_x
_atom_site_fract_y
_atom_site_fract_z
_atom_site_U_iso_or_equiv
_atom_site_adp_type
_atom_site_calc_flag
_atom_site_occupancy
Br Br1 1.09221(4) 0.26333(2) 0.94955(5) 0.02934(9) Uani d 1
C C1 0.2882(4) 0.55533(6) 0.2777(4) 0.0162(6) Uani d 1
H H1 0.347 0.54 0.185 0.019 Uiso calc 1
C C2 0.2286(3) 0.54700(5) 0.4928(4) 0.0132(6) Uani d 1
C C3 0.2610(4) 0.58613(6) 0.2004(5) 0.0191(6) Uani d 1
H H3 0.3033 0.5919 0.0551 0.023 Uiso calc 1
C C4 0.1732(4) 0.60841(6) 0.3323(5) 0.0193(7) Uani d 1
H H4 0.1531 0.6294 0.2766 0.023 Uiso calc 1
C C5 0.1136(4) 0.60022(5) 0.5478(5) 0.0189(6) Uani d 1
H H5 0.0549 0.6157 0.6397 0.023 Uiso calc 1
C C6 0.1400(3) 0.56948(5) 0.6277(4) 0.0153(6) Uani d 1
H H6 0.098 0.5638 0.7733 0.018 Uiso calc 1
C C7 0.3225(3) 0.45296(5) 0.6999(4) 0.0130(6) Uani d 1
H H7 0.3679 0.4579 0.5543 0.016 Uiso calc 1
C C8 0.2539(4) 0.47727(5) 0.8343(4) 0.0133(6) Uani d 1
C C9 0.1948(3) 0.47027(5) 1.0517(5) 0.0147(5) Uani d 1
H H9 0.1538 0.487 1.1473 0.018 Uiso calc 1
C C10 0.1954(4) 0.43923(6) 1.1290(4) 0.0147(6) Uani d 1
H H10 0.1524 0.4347 1.2762 0.018 Uiso calc 1
C C11 0.2586(3) 0.41462(5) 0.9931(4) 0.0152(6) Uani d 1
C C12 0.3926(4) 0.39625(5) 0.6274(4) 0.0142(5) Uani d 1
H H12 0.4383 0.4015 0.4826 0.017 Uiso calc 1
C C13 0.3259(4) 0.42154(5) 0.7748(4) 0.0120(6) Uani d 1
C C14 0.4556(3) 0.34250(5) 0.5321(5) 0.0170(6) Uani d 1
H H14 0.5028 0.3533 0.394 0.02 Uiso calc 1
C C15 0.2920(4) 0.32168(6) 0.4678(5) 0.0273(7) Uani d 1
H H15A 0.2462 0.3106 0.6014 0.041 Uiso calc 1
H H15B 0.3305 0.306 0.3551 0.041 Uiso calc 1
H H15C 0.1941 0.3351 0.4054 0.041 Uiso calc 1
C C16 0.6884(4) 0.29788(5) 0.5224(5) 0.0206(6) Uani d 1
H H16 0.6402 0.2924 0.3791 0.025 Uiso calc 1
C C17 0.6118(4) 0.32344(5) 0.6378(4) 0.0148(6) Uani d 1
C C18 0.6859(4) 0.33094(6) 0.8466(4) 0.0212(7) Uani d 1
H H18 0.637 0.3484 0.9289 0.025 Uiso calc 1
C C19 0.8302(4) 0.31341(5) 0.9371(5) 0.0220(6) Uani d 1
H H19 0.8799 0.3189 1.0796 0.026 Uiso calc 1
C C20 0.9003(4) 0.28803(5) 0.8183(4) 0.0186(6) Uani d 1
C C21 0.8323(4) 0.28005(6) 0.6082(5) 0.0214(7) Uani d 1
H H21 0.8831 0.2628 0.5253 0.026 Uiso calc 1
N N1 0.2355(3) 0.50990(4) 0.7656(4) 0.0149(5) Uani d 1
N N2 0.2565(3) 0.51440(4) 0.5585(4) 0.0150(5) Uani d 1
N N3 0.3906(3) 0.36692(4) 0.6905(3) 0.0169(5) Uani d 1
O O1 0.2552(3) 0.38445(4) 1.0728(3) 0.0200(4) Uani d 1
H H1A 0.2988 0.372 0.9758 0.03 Uiso calc 1

loop_
_atom_site_aniso_label
_atom_site_aniso_U_11
_atom_site_aniso_U_22
_atom_site_aniso_U_33
_atom_site_aniso_U_12
_atom_site_aniso_U_13
_atom_site_aniso_U_23
Br1 0.03065(17) 0.02551(13) 0.03187(16) 0.01116(13) -0.00603(16) -0.00168(14)
C1 0.0158(16) 0.0182(13) 0.0147(15) -0.0033(11) -0.0014(12) -0.0026(11)
C2 0.0111(13) 0.0139(11) 0.0148(17) -0.0035(9) -0.0047(11) 0.0012(10)
C3 0.0191(16) 0.0228(14) 0.0154(15) -0.0084(12) -0.0061(13) 0.0028(11)
C4 0.0186(16) 0.0148(13) 0.0246(17) -0.0040(11) -0.0077(14) 0.0051(12)
C5 0.0162(15) 0.0147(11) 0.0258(14) 0.0011(10) -0.0031(16) -0.0051(12)
C6 0.0130(16) 0.0177(12) 0.0151(14) -0.0012(10) -0.0021(11) -0.0001(11)
C7 0.0099(14) 0.0172(12) 0.0118(14) -0.0022(10) -0.0003(11) 0.0005(11)
C8 0.0117(15) 0.0122(12) 0.0161(15) 0.0003(10) -0.0025(12) 0.0009(11)
C9 0.0127(14) 0.0186(12) 0.0128(13) 0.0002(10) -0.0016(14) -0.0050(12)
C10 0.0140(15) 0.0229(13) 0.0071(13) -0.0014(11) -0.0001(11) 0.0019(11)
C11 0.0119(14) 0.0159(12) 0.0176(18) 0.0004(10) -0.0017(11) 0.0051(10)
C12 0.0106(14) 0.0176(12) 0.0145(13) 0.0000(11) -0.0009(12) 0.0013(10)
C13 0.0091(14) 0.0147(12) 0.0123(14) 0.0014(10) -0.0006(12) 0.0004(10)
C14 0.0213(16) 0.0132(11) 0.0166(14) 0.0005(10) 0.0031(13) -0.0004(11)
C15 0.0249(17) 0.0213(13) 0.0357(18) -0.0018(11) -0.0050(16) -0.0010(14)
C16 0.0267(16) 0.0190(13) 0.0162(16) -0.0006(11) -0.0005(14) -0.0027(11)
C17 0.0183(15) 0.0101(11) 0.0159(13) -0.0032(11) 0.0042(13) 0.0015(10)
C18 0.0292(18) 0.0126(12) 0.0219(16) 0.0034(11) -0.0003(14) -0.0041(11)
C19 0.0277(16) 0.0200(12) 0.0182(14) 0.0008(11) -0.0032(15) -0.0047(13)
C20 0.0186(15) 0.0148(12) 0.0224(15) 0.0015(12) 0.0000(15) 0.0052(11)
C21 0.0271(17) 0.0166(13) 0.0206(17) 0.0048(11) 0.0045(13) -0.0051(11)
N1 0.0144(13) 0.0154(11) 0.0149(13) -0.0001(9) 0.0004(10) 0.0007(9)
N2 0.0160(12) 0.0145(10) 0.0146(12) -0.0005(8) 0.0010(12) 0.0021(10)
N3 0.0157(13) 0.0151(10) 0.0198(12) 0.0015(9) 0.0020(12) 0.0012(9)
O1 0.0279(12) 0.0150(8) 0.0172(10) 0.0034(7) 0.0064(10) 0.0036(8)

loop_
_atom_type_symbol
_atom_type_description
_atom_type_scat_dispersion_real
_atom_type_scat_dispersion_imag
_atom_type_scat_source
C C 0.0033 0.0016 'International Tables Vol C Tables 4.2.6.8 and 6.1.1.4'
H H 0.0000 0.0000 'International Tables Vol C Tables 4.2.6.8 and 6.1.1.4'
Br Br -0.2901 2.4595 'International Tables Vol C Tables 4.2.6.8 and 6.1.1.4'
N N 0.0061 0.0033 'International Tables Vol C Tables 4.2.6.8 and 6.1.1.4'
O O 0.0106 0.0060 'International Tables Vol C Tables 4.2.6.8 and 6.1.1.4'

loop_
_geom_angle_atom_site_label_1
_geom_angle_atom_site_label_2
_geom_angle_atom_site_label_3
_geom_angle
C3 C1 C2 119.6(2)
C3 C1 H1 120.2
C2 C1 H1 120.2
C6 C2 C1 120.1(2)
C6 C2 N2 123.5(2)
C1 C2 N2 116.4(2)
C4 C3 C1 120.6(3)
C4 C3 H3 119.7
C1 C3 H3 119.7
C3 C4 C5 120.1(2)
C3 C4 H4 120.0
C5 C4 H4 120.0
C6 C5 C4 120.0(3)
C6 C5 H5 120.0
C4 C5 H5 120.0
C5 C6 C2 119.6(2)
C5 C6 H6 120.2
C2 C6 H6 120.2
C8 C7 C13 121.1(2)
C8 C7 H7 119.4
C13 C7 H7 119.4
C7 C8 C9 119.4(2)
C7 C8 N1 124.7(2)
C9 C8 N1 115.9(2)
C10 C9 C8 120.4(2)
C10 C9 H9 119.8
C8 C9 H9 119.8
C9 C10 C11 120.5(2)
C9 C10 H10 119.8
C11 C10 H10 119.8
O1 C11 C10 119.0(2)
O1 C11 C13 121.3(2)
C10 C11 C13 119.7(2)
N3 C12 C13 121.0(2)
N3 C12 H12 119.5
C13 C12 H12 119.5
C7 C13 C11 118.8(2)
C7 C13 C12 120.1(2)
C11 C13 C12 121.1(2)
N3 C14 C15 108.0(2)
N3 C14 C17 109.8(2)
C15 C14 C17 112.67(19)
N3 C14 H14 108.8
C15 C14 H14 108.8
C17 C14 H14 108.8
C14 C15 H15A 109.5
C14 C15 H15B 109.5
H15A C15 H15B 109.5
C14 C15 H15C 109.5
H15A C15 H15C 109.5
H15B C15 H15C 109.5
C21 C16 C17 122.5(3)
C21 C16 H16 118.7
C17 C16 H16 118.7
C16 C17 C18 117.4(2)
C16 C17 C14 119.9(2)
C18 C17 C14 122.6(2)
C19 C18 C17 121.3(2)
C19 C18 H18 119.3
C17 C18 H18 119.3
C20 C19 C18 119.3(3)
C20 C19 H19 120.3
C18 C19 H19 120.3
C19 C20 C21 121.2(3)
C19 C20 Br1 118.8(2)
C21 C20 Br1 120.02(19)
C16 C21 C20 118.2(2)
C16 C21 H21 120.9
C20 C21 H21 120.9
N2 N1 C8 114.3(2)
N1 N2 C2 113.1(2)
C12 N3 C14 118.3(2)
C11 O1 H1A 109.5

loop_
_geom_bond_atom_site_label_1
_geom_bond_atom_site_label_2
_geom_bond_distance
Br1 C20 1.905(3)
C1 C3 1.384(3)
C1 C2 1.396(3)
C1 H1 0.95
C2 C6 1.395(3)
C2 N2 1.435(3)
C3 C4 1.376(4)
C3 H3 0.95
C4 C5 1.397(4)
C4 H4 0.95
C5 C6 1.386(3)
C5 H5 0.95
C6 H6 0.95
C7 C8 1.388(3)
C7 C13 1.390(3)
C7 H7 0.95
C8 C9 1.395(3)
C8 N1 1.433(3)
C9 C10 1.380(3)
C9 H9 0.95
C10 C11 1.389(3)
C10 H10 0.95
C11 O1 1.350(3)
C11 C13 1.419(4)
C12 N3 1.285(3)
C12 C13 1.459(3)
C12 H12 0.95
C14 N3 1.470(3)
C14 C15 1.524(3)
C14 C17 1.524(4)
C14 H14 1.0
C15 H15A 0.98
C15 H15B 0.98
C15 H15C 0.98
C16 C21 1.383(4)
C16 C17 1.389(3)
C16 H16 0.95
C17 C18 1.390(4)
C18 C19 1.389(4)
C18 H18 0.95
C19 C20 1.375(3)
C19 H19 0.95
C20 C21 1.386(4)
C21 H21 0.95
N1 N2 1.256(3)
O1 H1A 0.84

loop_
_geom_hbond_atom_site_label_D
_geom_hbond_atom_site_label_H
_geom_hbond_atom_site_label_A
_geom_hbond_site_symmetry_A
_geom_hbond_distance_DH
_geom_hbond_distance_HA
_geom_hbond_distance_DA
_geom_hbond_angle_DHA
_geom_hbond_publ_flag
O1 H1A N3 . 0.84 1.84 2.585(3) 148 yes
C12 H12 Cg1 2_665 0.95 2.80 3.399(3) 122 yes
C10 H10 Cg1 2_566 0.95 2.74 3.415(3) 128 yes
C6 H6 Cg2 1_556 0.95 2.75 3.423(3) 128 yes

loop_
_geom_torsion_atom_site_label_1
_geom_torsion_atom_site_label_2
_geom_torsion_atom_site_label_3
_geom_torsion_atom_site_label_4
_geom_torsion
C3 C1 C2 C6 0.8(4)
C3 C1 C2 N2 178.1(2)
C2 C1 C3 C4 -1.0(4)
C1 C3 C4 C5 1.2(4)
C3 C4 C5 C6 -1.1(4)
C4 C5 C6 C2 0.9(4)
C1 C2 C6 C5 -0.8(4)
N2 C2 C6 C5 -177.9(2)
C13 C7 C8 C9 2.8(4)
C13 C7 C8 N1 -176.2(2)
C7 C8 C9 C10 -3.3(4)
N1 C8 C9 C10 175.8(2)
C8 C9 C10 C11 1.4(4)
C9 C10 C11 O1 -179.2(2)
C9 C10 C11 C13 1.1(4)
C8 C7 C13 C11 -0.3(4)
C8 C7 C13 C12 177.8(2)
O1 C11 C13 C7 178.7(2)
C10 C11 C13 C7 -1.6(4)
O1 C11 C13 C12 0.5(4)
C10 C11 C13 C12 -179.8(2)
N3 C12 C13 C7 -177.4(2)
N3 C12 C13 C11 0.7(4)
C21 C16 C17 C18 0.3(4)
C21 C16 C17 C14 178.9(2)
N3 C14 C17 C16 176.7(2)
C15 C14 C17 C16 56.2(3)
N3 C14 C17 C18 -4.8(3)
C15 C14 C17 C18 -125.3(3)
C16 C17 C18 C19 -0.5(4)
C14 C17 C18 C19 -179.0(2)
C17 C18 C19 C20 -0.4(4)
C18 C19 C20 C21 1.3(4)
C18 C19 C20 Br1 -177.8(2)
C17 C16 C21 C20 0.6(4)
C19 C20 C21 C16 -1.5(4)
Br1 C20 C21 C16 177.69(19)
C7 C8 N1 N2 11.8(4)
C9 C8 N1 N2 -167.2(2)
C8 N1 N2 C2 177.17(19)
C6 C2 N2 N1 -16.5(3)
C1 C2 N2 N1 166.3(2)
C13 C12 N3 C14 178.6(2)
C15 C14 N3 C12 -113.7(3)
C17 C14 N3 C12 123.1(3)

_cod_database_fobs_code 2241257
